data_2203400
loop_
_publ_author_name
'Bo Yang'
'Shu-Sheng Zhang'
'Yang-Fang Wang'
'Xue-Mei Li'
'Kui Jiao'

_publ_section_title <i>N</i>-Amino-<i>N</i>-(2,3,4-tri-<i>O</i>-acetyl-\b-<small>D</small>-xylopyranosyl)thiocarbamide
_journal_issue 4
_journal_name_full 'Acta Crystallographica Section E'
_journal_page_first o568
_journal_page_last o570
_journal_paper_doi 10.1107/S1600536804005641
_journal_volume 60
_journal_year 2004
_chemical_formula_iupac 'C12 H19 N3 O7 S'
_chemical_formula_moiety 'C12 H19 N3 O7 S'
_chemical_formula_sum 'C12 H19 N3 O7 S'
_chemical_formula_weight 349.36
_chemical_name_systematic
;
N-Amino-N-(2,3,4-tri-O-acetyl-\b-D-xylopyranosyl)thiocarbamide
;
_space_group_IT_number 5
_symmetry_cell_setting monoclinic
_symmetry_space_group_name_Hall 'C 2y'
_symmetry_space_group_name_H-M 'C 1 2 1'
_atom_sites_solution_hydrogens geom
_atom_sites_solution_primary direct
_atom_sites_solution_secondary difmap
_audit_creation_method SHELXL-97
_cell_angle_alpha 90.00
_cell_angle_beta 109.886(6)
_cell_angle_gamma 90.00
_cell_formula_units_Z 4
_cell_length_a 22.560(8)
_cell_length_b 5.4253(19)
_cell_length_c 15.057(5)
_cell_measurement_reflns_used 2772
_cell_measurement_temperature 293(2)
_cell_measurement_theta_max 26.4
_cell_measurement_theta_min 1.6
_cell_volume 1733.0(10)
_computing_cell_refinement 'SAINT (Siemens, 1996)'
_computing_data_collection 'SMART (Siemens, 1996)'
_computing_data_reduction SAINT
_computing_molecular_graphics SHELXTL
_computing_publication_material
;
SHELXTL, PARST (Nardelli, 1995) and PLATON (Spek, 1990)
;
_computing_structure_refinement SHELXTL
_computing_structure_solution 'SHELXTL (Sheldrick, 1997)'
_diffrn_ambient_temperature 293(2)
_diffrn_detector_area_resol_mean 8.33
_diffrn_measured_fraction_theta_full 0.996
_diffrn_measured_fraction_theta_max 0.996
_diffrn_measurement_device_type
;
Simens SMART CCD area detector diffractometer
;
_diffrn_measurement_method '\w scans'
_diffrn_radiation_monochromator graphite
_diffrn_radiation_source 'fine-focus sealed tube'
_diffrn_radiation_type MoK\a
_diffrn_radiation_wavelength 0.71073
_diffrn_reflns_av_R_equivalents 0.0299
_diffrn_reflns_av_sigmaI/netI 0.0478
_diffrn_reflns_limit_h_max 28
_diffrn_reflns_limit_h_min -27
_diffrn_reflns_limit_k_max 5
_diffrn_reflns_limit_k_min -6
_diffrn_reflns_limit_l_max 18
_diffrn_reflns_limit_l_min -18
_diffrn_reflns_number 5020
_diffrn_reflns_theta_full 26.41
_diffrn_reflns_theta_max 26.41
_diffrn_reflns_theta_min 1.44
_diffrn_standards_decay_% 0
_diffrn_standards_number 0
_exptl_absorpt_coefficient_mu 0.223
_exptl_absorpt_correction_T_max 0.9737
_exptl_absorpt_correction_T_min 0.9442
_exptl_absorpt_correction_type multi-scan
_exptl_absorpt_process_details '(SADABS; Sheldrick, 1996)'
_exptl_crystal_colour yellow
_exptl_crystal_density_diffrn 1.339
_exptl_crystal_density_method 'not measured'
_exptl_crystal_description Needle
_exptl_crystal_F_000 736
_exptl_crystal_size_max 0.26
_exptl_crystal_size_mid 0.14
_exptl_crystal_size_min 0.12
_refine_diff_density_max 0.217
_refine_diff_density_min -0.200
_refine_ls_abs_structure_details 'Flack (1983), 803 Friedel pairs'
_refine_ls_abs_structure_Flack -0.07(16)
_refine_ls_extinction_method none
_refine_ls_goodness_of_fit_ref 1.119
_refine_ls_hydrogen_treatment mixed
_refine_ls_matrix_type full
_refine_ls_number_parameters 219
_refine_ls_number_reflns 2772
_refine_ls_number_restraints 3
_refine_ls_restrained_S_all 1.119
_refine_ls_R_factor_all 0.0804
_refine_ls_R_factor_gt 0.0520
_refine_ls_shift/su_max <0.001
_refine_ls_shift/su_mean 0.000
_refine_ls_structure_factor_coef Fsqd
_refine_ls_weighting_details 'calc w=1/[\s^2^(Fo^2^)+(0.0525P)^2^+1.2246P] where P=(Fo^2^+2Fc^2^)/3'
_refine_ls_weighting_scheme calc
_refine_ls_wR_factor_gt 0.1056
_refine_ls_wR_factor_ref 0.1334
_reflns_number_gt 2023
_reflns_number_total 2772
_reflns_threshold_expression 'I > 2\s(I)'
_cod_data_source_file ci6345.cif
_cod_data_source_block I
_cod_depositor_comments
;
The following automatic conversions were performed:
'_symmetry_cell_setting' value 'Monoclinic' changed to 'monoclinic'
according to '/home/saulius/struct/CIF-dictionaries/cif_core.dic'
dictionary named 'cif_core.dic' version 2.4.1 from 2010-06-29.

Automatic conversion script
Id: cif_fix_enum 1527 2010-12-29 10:47:43Z saulius 

The following automatic conversions were performed:

'_symmetry_cell_setting' value 'Monoclinic' changed to 'monoclinic'
according to /home/saulius/struct/CIF-dictionaries/cif_core.dic
dictionary named 'cif_core.dic' version 2.4.1 from 2010-06-29.

Automatic conversion script
Id: cif_fix_values 1715 2011-07-08 13:25:40Z adriana 
;
_cod_original_sg_symbol_H-M 'C 2'
_cod_database_code 2203400
_cod_database_fobs_code 2203400

loop_
_symmetry_equiv_pos_as_xyz
'x, y, z'
'-x, y, -z'
'x+1/2, y+1/2, z'
'-x+1/2, y+1/2, -z'

loop_
_atom_site_label
_atom_site_fract_x
_atom_site_fract_y
_atom_site_fract_z
_atom_site_U_iso_or_equiv
_atom_site_adp_type
_atom_site_calc_flag
_atom_site_refinement_flags
_atom_site_occupancy
_atom_site_type_symbol
S1 0.16639(6) 0.4786(3) 0.00763(8) 0.0597(4) Uani d . 1 S
N1 0.16984(17) 0.6742(8) 0.1725(3) 0.0541(11) Uani d . 1 N
H1 0.1887 0.7671 0.2201 0.065 Uiso calc R 1 H
N2 0.22948(17) 0.8595(8) 0.0984(3) 0.0531(11) Uani d . 1 N
H2 0.2443 0.8698 0.0529 0.064 Uiso calc R 1 H
N3 0.2488(2) 1.0312(9) 0.1728(3) 0.0598(11) Uani d D 1 N
H3A 0.2909(6) 1.020(10) 0.194(3) 0.070(16) Uiso d D 1 H
H3B 0.237(3) 1.187(4) 0.158(5) 0.10(2) Uiso d D 1 H
O1 0.06247(15) 0.6522(8) 0.1394(3) 0.0777(13) Uani d . 1 O
O2 0.18131(13) 0.2893(6) 0.3168(2) 0.0468(7) Uani d . 1 O
O3 0.24585(18) 0.5951(8) 0.3861(3) 0.0831(13) Uani d . 1 O
O4 0.07665(15) 0.3095(6) 0.3827(2) 0.0521(8) Uani d . 1 O
O5 0.0720(3) -0.0950(9) 0.3906(3) 0.1173(19) Uani d . 1 O
O6 -0.03621(14) 0.2252(7) 0.2124(2) 0.0616(10) Uani d . 1 O
O7 -0.10189(15) 0.4549(7) 0.2588(3) 0.0708(10) Uani d . 1 O
C1 0.11979(19) 0.5185(11) 0.1778(3) 0.0528(13) Uani d . 1 C
H1A 0.1181 0.3674 0.1414 0.063 Uiso calc R 1 H
C2 0.12846(18) 0.4543(10) 0.2801(3) 0.0446(10) Uani d . 1 C
H2A 0.1347 0.6038 0.3188 0.053 Uiso calc R 1 H
C3 0.07198(19) 0.3096(9) 0.2848(3) 0.0450(11) Uani d . 1 C
H3 0.0742 0.1399 0.2639 0.054 Uiso calc R 1 H
C4 0.00990(19) 0.4222(10) 0.2271(3) 0.0558(14) Uani d . 1 C
H4 -0.0007 0.5632 0.2596 0.067 Uiso calc R 1 H
C5 0.0102(2) 0.4929(16) 0.1298(4) 0.0828(19) Uani d . 1 C
H5A 0.0135 0.3460 0.0951 0.099 Uiso calc R 1 H
H5B -0.0289 0.5762 0.0949 0.099 Uiso calc R 1 H
C6 0.18884(19) 0.6826(9) 0.0973(3) 0.0435(11) Uani d . 1 C
C7 0.2376(2) 0.3827(11) 0.3718(3) 0.0520(12) Uani d . 1 C
C8 0.2849(2) 0.1839(10) 0.4081(4) 0.0705(16) Uani d . 1 C
H8A 0.3127 0.2265 0.4702 0.106 Uiso calc R 1 H
H8B 0.3089 0.1645 0.3667 0.106 Uiso calc R 1 H
H8C 0.2637 0.0321 0.4109 0.106 Uiso calc R 1 H
C9 0.0771(2) 0.1000(11) 0.4267(4) 0.0581(13) Uani d . 1 C
C10 0.0850(3) 0.1412(12) 0.5278(3) 0.0748(18) Uani d . 1 C
H10A 0.0684 0.0026 0.5513 0.112 Uiso calc R 1 H
H10B 0.0627 0.2877 0.5336 0.112 Uiso calc R 1 H
H10C 0.1290 0.1601 0.5637 0.112 Uiso calc R 1 H
C11 -0.0896(2) 0.2661(10) 0.2297(3) 0.0484(12) Uani d . 1 C
C12 -0.1291(2) 0.0416(11) 0.2087(4) 0.0741(17) Uani d . 1 C
H12A -0.1667 0.0700 0.2236 0.111 Uiso calc R 1 H
H12B -0.1060 -0.0931 0.2459 0.111 Uiso calc R 1 H
H12C -0.1404 0.0021 0.1428 0.111 Uiso calc R 1 H

loop_
_atom_site_aniso_label
_atom_site_aniso_U_11
_atom_site_aniso_U_22
_atom_site_aniso_U_33
_atom_site_aniso_U_12
_atom_site_aniso_U_13
_atom_site_aniso_U_23
S1 0.0526(6) 0.0835(9) 0.0501(6) -0.0014(7) 0.0268(5) -0.0060(7)
N1 0.048(2) 0.078(3) 0.044(2) -0.008(2) 0.0265(18) -0.003(2)
N2 0.054(2) 0.063(3) 0.059(2) 0.001(2) 0.040(2) 0.003(2)
N3 0.057(3) 0.062(3) 0.070(3) -0.002(2) 0.034(2) -0.006(3)
O1 0.0438(19) 0.123(4) 0.071(2) 0.008(2) 0.0259(18) 0.043(2)
O2 0.0408(16) 0.047(2) 0.0535(18) -0.0024(14) 0.0169(14) -0.0065(16)
O3 0.064(2) 0.052(3) 0.116(4) -0.0129(19) 0.008(2) -0.012(2)
O4 0.068(2) 0.051(2) 0.0507(18) -0.0050(16) 0.0365(17) -0.0025(17)
O5 0.215(6) 0.052(3) 0.090(3) -0.010(3) 0.058(4) 0.006(3)
O6 0.0440(18) 0.065(2) 0.083(2) -0.0058(17) 0.0309(17) -0.011(2)
O7 0.062(2) 0.056(2) 0.112(3) -0.001(2) 0.052(2) -0.002(2)
C1 0.040(2) 0.077(4) 0.047(2) -0.002(2) 0.0223(19) 0.007(3)
C2 0.043(2) 0.054(3) 0.043(2) 0.003(2) 0.0216(18) 0.000(2)
C3 0.044(2) 0.056(3) 0.042(2) -0.003(2) 0.0233(19) -0.005(2)
C4 0.040(2) 0.068(4) 0.067(3) -0.003(2) 0.029(2) 0.001(3)
C5 0.040(3) 0.140(6) 0.065(3) -0.008(4) 0.013(2) 0.028(4)
C6 0.034(2) 0.061(3) 0.041(2) 0.015(2) 0.0194(19) 0.011(2)
C7 0.051(3) 0.055(3) 0.051(3) -0.007(2) 0.018(2) -0.005(2)
C8 0.062(3) 0.062(4) 0.074(4) -0.004(3) 0.005(3) 0.000(3)
C9 0.056(3) 0.056(4) 0.066(3) -0.004(3) 0.024(3) 0.000(3)
C10 0.070(4) 0.104(5) 0.054(3) 0.000(3) 0.026(3) 0.019(3)
C11 0.042(3) 0.053(3) 0.052(3) 0.004(2) 0.017(2) 0.019(2)
C12 0.054(3) 0.068(4) 0.096(4) -0.005(3) 0.020(3) 0.013(3)

loop_
_atom_type_symbol
_atom_type_description
_atom_type_scat_dispersion_real
_atom_type_scat_dispersion_imag
_atom_type_scat_source
C C 0.0033 0.0016 'International Tables Vol C Tables 4.2.6.8 and 6.1.1.4'
H H 0.0000 0.0000 'International Tables Vol C Tables 4.2.6.8 and 6.1.1.4'
N N 0.0061 0.0033 'International Tables Vol C Tables 4.2.6.8 and 6.1.1.4'
O O 0.0106 0.0060 'International Tables Vol C Tables 4.2.6.8 and 6.1.1.4'
S S 0.1246 0.1234 'International Tables Vol C Tables 4.2.6.8 and 6.1.1.4'

loop_
_geom_angle_atom_site_label_1
_geom_angle_atom_site_label_2
_geom_angle_atom_site_label_3
_geom_angle
C6 N1 C1 123.4(4)
C6 N1 H1 118.3
C1 N1 H1 118.3
C6 N2 N3 121.1(3)
C6 N2 H2 119.5
N3 N2 H2 119.5
N2 N3 H3A 104(3)
N2 N3 H3B 116(4)
H3A N3 H3B 110(6)
C1 O1 C5 109.7(5)
C7 O2 C2 118.8(4)
C9 O4 C3 120.1(4)
C11 O6 C4 119.7(4)
O1 C1 N1 107.5(4)
O1 C1 C2 108.3(3)
N1 C1 C2 111.0(4)
O1 C1 H1A 110.0
N1 C1 H1A 110.0
C2 C1 H1A 110.0
O2 C2 C3 105.0(4)
O2 C2 C1 109.5(3)
C3 C2 C1 110.1(3)
O2 C2 H2A 110.7
C3 C2 H2A 110.7
C1 C2 H2A 110.7
O4 C3 C4 108.7(3)
O4 C3 C2 106.1(3)
C4 C3 C2 113.2(4)
O4 C3 H3 109.6
C4 C3 H3 109.6
C2 C3 H3 109.6
O6 C4 C3 105.5(4)
O6 C4 C5 106.1(4)
C3 C4 C5 110.6(4)
O6 C4 H4 111.5
C3 C4 H4 111.5
C5 C4 H4 111.5
O1 C5 C4 109.2(4)
O1 C5 H5A 109.8
C4 C5 H5A 109.8
O1 C5 H5B 109.8
C4 C5 H5B 109.8
H5A C5 H5B 108.3
N2 C6 N1 115.6(4)
N2 C6 S1 120.3(3)
N1 C6 S1 124.0(4)
O3 C7 O2 122.3(5)
O3 C7 C8 126.6(5)
O2 C7 C8 111.1(5)
C7 C8 H8A 109.5
C7 C8 H8B 109.5
H8A C8 H8B 109.5
C7 C8 H8C 109.5
H8A C8 H8C 109.5
H8B C8 H8C 109.5
O5 C9 O4 124.2(5)
O5 C9 C10 124.5(6)
O4 C9 C10 111.3(5)
C9 C10 H10A 109.5
C9 C10 H10B 109.5
H10A C10 H10B 109.5
C9 C10 H10C 109.5
H10A C10 H10C 109.5
H10B C10 H10C 109.5
O7 C11 O6 123.8(4)
O7 C11 C12 126.4(4)
O6 C11 C12 109.9(5)
C11 C12 H12A 109.5
C11 C12 H12B 109.5
H12A C12 H12B 109.5
C11 C12 H12C 109.5
H12A C12 H12C 109.5
H12B C12 H12C 109.5

loop_
_geom_bond_atom_site_label_1
_geom_bond_atom_site_label_2
_geom_bond_distance
_geom_bond_publ_flag
S1 C6 1.685(5) y
N1 C6 1.342(5) y
N1 C1 1.434(6) y
N1 H1 0.86 ?
N2 C6 1.324(6) y
N2 N3 1.407(6) y
N2 H2 0.86 ?
N3 H3A 0.90(3) ?
N3 H3B 0.89(3) ?
O1 C1 1.423(6) y
O1 C5 1.429(7) y
O2 C7 1.357(6) y
O2 C2 1.442(5) y
O3 C7 1.175(6) y
O4 C9 1.314(6) y
O4 C3 1.442(5) y
O5 C9 1.177(7) y
O6 C11 1.335(5) y
O6 C4 1.455(6) y
O7 C11 1.184(6) y
C1 C2 1.525(5) ?
C1 H1A 0.98 ?
C2 C3 1.519(6) ?
C2 H2A 0.98 ?
C3 C4 1.504(6) ?
C3 H3 0.98 ?
C4 C5 1.517(7) ?
C4 H4 0.98 ?
C5 H5A 0.97 ?
C5 H5B 0.97 ?
C7 C8 1.484(7) ?
C8 H8A 0.96 ?
C8 H8B 0.96 ?
C8 H8C 0.96 ?
C9 C10 1.488(7) ?
C10 H10A 0.96 ?
C10 H10B 0.96 ?
C10 H10C 0.96 ?
C11 C12 1.478(7) ?
C12 H12A 0.96 ?
C12 H12B 0.96 ?
C12 H12C 0.96 ?

loop_
_geom_hbond_atom_site_label_D
_geom_hbond_atom_site_label_H
_geom_hbond_atom_site_label_A
_geom_hbond_site_symmetry_A
_geom_hbond_distance_DH
_geom_hbond_distance_HA
_geom_hbond_distance_DA
_geom_hbond_angle_DHA
_geom_hbond_publ_flag
N1 H1 O3 1_555 0.86 2.57 3.117(6) 123 yes
N1 H1 N3 1_555 0.86 2.25 2.630(6) 107 yes
N2 H2 S1 4_555 0.86 2.55 3.322(5) 150 yes
N3 H3A O7 3_555 0.90(3) 2.31(3) 3.198(6) 174(4) yes
N3 H3B S1 1_565 0.89(3) 2.78(6) 3.520(5) 142(5) yes
C1 H1A S1 1_555 0.98 2.66 3.090(5) 107 yes
C3 H3 O5 1_555 0.98 2.31 2.712(7) 104 yes
C4 H4 O7 1_555 0.98 2.35 2.727(6) 102 yes
C8 H8C O3 1_545 0.96 2.41 3.300(7) 154 yes
C12 H12B O7 1_545 0.96 2.46 3.281(7) 144 yes

loop_
_geom_torsion_atom_site_label_1
_geom_torsion_atom_site_label_2
_geom_torsion_atom_site_label_3
_geom_torsion_atom_site_label_4
_geom_torsion
_geom_torsion_publ_flag
C5 O1 C1 N1 171.3(4) ?
C5 O1 C1 C2 -68.8(5) ?
C6 N1 C1 O1 -88.6(5) ?
C6 N1 C1 C2 153.2(4) ?
C7 O2 C2 C3 -142.0(4) ?
C7 O2 C2 C1 99.9(4) ?
O1 C1 C2 O2 171.9(4) ?
N1 C1 C2 O2 -70.4(5) ?
O1 C1 C2 C3 57.0(5) ?
N1 C1 C2 C3 174.7(4) ?
C9 O4 C3 C4 113.6(5) ?
C9 O4 C3 C2 -124.3(4) ?
O2 C2 C3 O4 75.9(4) ?
C1 C2 C3 O4 -166.4(4) ?
O2 C2 C3 C4 -165.0(3) ?
C1 C2 C3 C4 -47.3(5) ?
C11 O6 C4 C3 130.9(4) ?
C11 O6 C4 C5 -111.8(5) ?
O4 C3 C4 O6 -81.8(4) ?
C2 C3 C4 O6 160.6(3) ?
O4 C3 C4 C5 164.0(5) ?
C2 C3 C4 C5 46.4(6) ?
C1 O1 C5 C4 68.1(6) ?
O6 C4 C5 O1 -169.2(5) ?
C3 C4 C5 O1 -55.3(7) ?
N3 N2 C6 N1 -2.4(6) y
N3 N2 C6 S1 -179.9(3) y
C1 N1 C6 N2 171.1(4) y
C1 N1 C6 S1 -11.5(6) y
C2 O2 C7 O3 -4.6(7) y
C2 O2 C7 C8 176.1(4) y
C3 O4 C9 O5 -2.4(8) y
C3 O4 C9 C10 177.6(4) y
C4 O6 C11 O7 -1.7(7) y
C4 O6 C11 C12 179.3(4) y

loop_
_cod_related_entry_id
_cod_related_entry_database
_cod_related_entry_code
1 ChemSpider 21174408
